data_7213783
loop_
_publ_author_name
'Wu, Zhe'
'Sun, Wujuan'
'Chai, Ying'
'Zhao, Wenjie'
'Wu, He'
'Shi, Ting'
'Yang, Xuwu'

_publ_section_title
;
 A series of coordination polymers based on a new
 2&#x2032;,5&#x2032;-dimethyl-1,1&#x2032;:4&#x2032;,1&#x2032;&#x2032;-terphenyl-3,3&#x2032;&#x2032;-dicarboxylic
 acid ligand: structures, luminescence, and magnetic properties
;
_journal_issue 3
_journal_name_full CrystEngComm
_journal_page_first 406
_journal_paper_doi 10.1039/c3ce41971a
_journal_volume 16
_journal_year 2014
_chemical_formula_sum 'C90 H64 Cd3 N4 O12'
_chemical_formula_weight 1730.72
_chemical_name_systematic
; 
 ? 
;
_space_group_IT_number 14
_symmetry_cell_setting monoclinic
_symmetry_space_group_name_Hall '-P 2yn'
_symmetry_space_group_name_H-M 'P 1 21/n 1'
_atom_sites_solution_hydrogens geom
_atom_sites_solution_primary direct
_atom_sites_solution_secondary difmap
_audit_creation_method SHELXL-97
_cell_angle_alpha 90.00
_cell_angle_beta 91.096(2)
_cell_angle_gamma 90.00
_cell_formula_units_Z 2
_cell_length_a 11.4316(10)
_cell_length_b 22.867(2)
_cell_length_c 14.3083(12)
_cell_measurement_reflns_used 1477
_cell_measurement_temperature 296(2)
_cell_measurement_theta_max 18.703
_cell_measurement_theta_min 2.280
_cell_volume 3739.6(6)
_computing_structure_refinement 'SHELXL-97 (Sheldrick, 1997)'
_computing_structure_solution 'SHELXS-97 (Sheldrick, 1990)'
_diffrn_ambient_temperature 296(2)
_diffrn_measured_fraction_theta_full 0.967
_diffrn_measured_fraction_theta_max 0.967
_diffrn_radiation_monochromator graphite
_diffrn_radiation_source 'fine-focus sealed tube'
_diffrn_radiation_type MoK\a
_diffrn_radiation_wavelength 0.71073
_diffrn_reflns_av_R_equivalents 0.0812
_diffrn_reflns_av_sigmaI/netI 0.1095
_diffrn_reflns_limit_h_max 7
_diffrn_reflns_limit_h_min -14
_diffrn_reflns_limit_k_max 29
_diffrn_reflns_limit_k_min -22
_diffrn_reflns_limit_l_max 17
_diffrn_reflns_limit_l_min -16
_diffrn_reflns_number 21087
_diffrn_reflns_theta_full 27.05
_diffrn_reflns_theta_max 27.05
_diffrn_reflns_theta_min 1.68
_exptl_absorpt_coefficient_mu 0.914
_exptl_absorpt_correction_T_max 0.864
_exptl_absorpt_correction_T_min 0.812
_exptl_absorpt_correction_type multi-scan
_exptl_absorpt_process_details sadabs
_exptl_crystal_colour colorless
_exptl_crystal_density_diffrn 1.537
_exptl_crystal_density_method 'not measured'
_exptl_crystal_description block
_exptl_crystal_F_000 1744
_exptl_crystal_size_max 0.32
_exptl_crystal_size_mid 0.19
_exptl_crystal_size_min 0.16
_refine_diff_density_max 0.721
_refine_diff_density_min -0.535
_refine_diff_density_rms 0.110
_refine_ls_extinction_method none
_refine_ls_goodness_of_fit_ref 0.992
_refine_ls_hydrogen_treatment mixed
_refine_ls_matrix_type full
_refine_ls_number_parameters 496
_refine_ls_number_reflns 8216
_refine_ls_number_restraints 0
_refine_ls_restrained_S_all 0.992
_refine_ls_R_factor_all 0.1103
_refine_ls_R_factor_gt 0.0562
_refine_ls_shift/su_max 0.033
_refine_ls_shift/su_mean 0.001
_refine_ls_structure_factor_coef Fsqd
_refine_ls_weighting_details 'calc w=1/[\s^2^(Fo^2^)+(0.0500P)^2^+0.0000P] where P=(Fo^2^+2Fc^2^)/3'
_refine_ls_weighting_scheme calc
_refine_ls_wR_factor_gt 0.1106
_refine_ls_wR_factor_ref 0.1435
_reflns_number_gt 4494
_reflns_number_total 8216
_reflns_threshold_expression >2sigma(I)
_cod_data_source_file c3ce41971a.txt
_cod_data_source_block xb6437_0m
_cod_depositor_comments
;
The following automatic conversions were performed:

'_symmetry_cell_setting' value 'Monoclinic' changed to 'monoclinic'
according to
/usr/data/users/saulius/automatic-downloads/current/RSC/lib/dictionaries/cif_core.dic
dictionary named 'cif_core.dic' version 2.4.2 from 2011-04-26.

Automatic conversion script
Id: cif_fix_values 2281 2013-09-26 08:29:07Z andrius 
;
_cod_original_sg_symbol_H-M P2(1)/n
_cod_original_formula_sum 'C90 H64 Cd3 N4 O12 '
_cod_database_code 7213783

loop_
_symmetry_equiv_pos_as_xyz
'x, y, z'
'-x+1/2, y+1/2, -z+1/2'
'-x, -y, -z'
'x-1/2, -y-1/2, z-1/2'

loop_
_atom_site_label
_atom_site_type_symbol
_atom_site_fract_x
_atom_site_fract_y
_atom_site_fract_z
_atom_site_U_iso_or_equiv
_atom_site_adp_type
_atom_site_occupancy
_atom_site_symmetry_multiplicity
_atom_site_calc_flag
_atom_site_refinement_flags
Cd1 Cd 0.0000 0.0000 0.5000 0.03814(18) Uani 1 2 d S
Cd2 Cd 0.28860(4) 0.04793(2) 0.57352(3) 0.04360(16) Uani 1 1 d .
O2 O -0.0050(4) 0.09445(19) 0.5486(3) 0.0546(11) Uani 1 1 d .
O6 O 0.3173(4) -0.04829(19) 0.6142(3) 0.0590(12) Uani 1 1 d .
O3 O 0.3480(4) 0.0379(2) 0.4289(3) 0.0558(12) Uani 1 1 d .
C1 C 0.0770(6) 0.1312(3) 0.5471(4) 0.0457(16) Uani 1 1 d .
C4 C -0.0777(5) 0.2654(3) 0.6439(4) 0.0451(16) Uani 1 1 d .
O4 O 0.1616(4) 0.0112(2) 0.4048(3) 0.0591(13) Uani 1 1 d .
C28 C 0.1810(5) -0.1199(3) 0.6578(4) 0.0421(15) Uani 1 1 d .
O1 O 0.1800(4) 0.1216(2) 0.5235(3) 0.0647(14) Uani 1 1 d .
C43 C 0.5591(6) 0.0914(3) 0.5809(5) 0.0561(18) Uani 1 1 d .
H43 H 0.5570 0.0788 0.5191 0.067 Uiso 1 1 calc R
O5 O -0.1311(3) 0.02128(18) 0.3819(3) 0.0446(10) Uani 1 1 d .
C35 C 0.4639(6) 0.1070(3) 0.7189(4) 0.0475(16) Uani 1 1 d .
C22 C 0.3966(5) 0.0300(3) 0.2390(5) 0.0506(17) Uani 1 1 d .
H22 H 0.4589 0.0374 0.2801 0.061 Uiso 1 1 calc R
C10 C -0.4083(6) 0.2808(3) 0.6443(5) 0.0547(18) Uani 1 1 d .
C5 C 0.0141(6) 0.3056(3) 0.6444(4) 0.0539(18) Uani 1 1 d .
H5 H 0.0031 0.3430 0.6683 0.065 Uiso 1 1 calc R
C8 C -0.1970(5) 0.2803(3) 0.6784(4) 0.0467(16) Uani 1 1 d .
C2 C 0.0525(5) 0.1929(3) 0.5764(4) 0.0439(15) Uani 1 1 d .
C33 C 0.0705(5) -0.1318(3) 0.6922(4) 0.0414(15) Uani 1 1 d .
H33 H 0.0131 -0.1029 0.6909 0.050 Uiso 1 1 calc R
C24 C 0.0983(5) -0.0350(3) -0.0209(5) 0.0551(18) Uani 1 1 d .
N2 N 0.4610(4) 0.0887(2) 0.6290(3) 0.0470(13) Uani 1 1 d .
C19 C 0.2108(6) 0.0111(3) 0.1164(4) 0.0495(17) Uani 1 1 d .
C9 C -0.2931(5) 0.2706(3) 0.6182(4) 0.0493(17) Uani 1 1 d .
H9 H -0.2795 0.2567 0.5583 0.059 Uiso 1 1 calc R
C17 C 0.2842(5) 0.0220(3) 0.2734(4) 0.0434(15) Uani 1 1 d .
C25 C -0.0073(6) -0.0380(3) -0.0731(4) 0.0544(18) Uani 1 1 d .
H25 H -0.0117 -0.0642 -0.1226 0.065 Uiso 1 1 calc R
C34 C 0.3582(6) 0.1039(3) 0.7722(4) 0.0501(16) Uani 1 1 d .
C12 C -0.3297(6) 0.3129(3) 0.7936(5) 0.0555(18) Uani 1 1 d .
H12 H -0.3432 0.3283 0.8526 0.067 Uiso 1 1 calc R
N1 N 0.2607(5) 0.0824(2) 0.7279(4) 0.0548(14) Uani 1 1 d .
C32 C 0.0456(5) -0.1872(3) 0.7289(4) 0.0477(16) Uani 1 1 d .
C27 C 0.2107(6) -0.0596(3) 0.6271(4) 0.0452(16) Uani 1 1 d .
C36 C 0.5653(6) 0.1292(3) 0.7605(5) 0.0582(18) Uani 1 1 d .
C18 C 0.1930(5) 0.0129(3) 0.2130(4) 0.0442(15) Uani 1 1 d .
H18 H 0.1181 0.0079 0.2360 0.053 Uiso 1 1 calc R
C44 C 0.6632(6) 0.1117(3) 0.6173(6) 0.064(2) Uani 1 1 d .
H44 H 0.7299 0.1130 0.5812 0.077 Uiso 1 1 calc R
C21 C 0.4156(6) 0.0268(3) 0.1440(5) 0.0578(18) Uani 1 1 d .
H21 H 0.4908 0.0307 0.1212 0.069 Uiso 1 1 calc R
C3 C -0.0559(5) 0.2089(3) 0.6103(4) 0.0503(17) Uani 1 1 d .
H3 H -0.1157 0.1814 0.6108 0.060 Uiso 1 1 calc R
C6 C 0.1216(6) 0.2899(3) 0.6094(5) 0.062(2) Uani 1 1 d .
H6 H 0.1817 0.3173 0.6086 0.075 Uiso 1 1 calc R
C29 C 0.2642(5) -0.1649(3) 0.6545(5) 0.0553(18) Uani 1 1 d .
H29 H 0.3379 -0.1576 0.6305 0.066 Uiso 1 1 calc R
C13 C -0.2142(5) 0.3022(3) 0.7686(4) 0.0501(17) Uani 1 1 d .
C7 C 0.1411(5) 0.2345(3) 0.5757(5) 0.0556(18) Uani 1 1 d .
H7 H 0.2139 0.2248 0.5523 0.067 Uiso 1 1 calc R
C20 C 0.3234(6) 0.0179(3) 0.0841(5) 0.0561(18) Uani 1 1 d .
H20 H 0.3362 0.0164 0.0201 0.067 Uiso 1 1 calc R
C23 C 0.1060(6) 0.0038(3) 0.0550(4) 0.0502(17) Uani 1 1 d .
C16 C 0.2610(6) 0.0239(3) 0.3775(4) 0.0454(15) Uani 1 1 d .
C11 C -0.4266(5) 0.3018(3) 0.7345(5) 0.0495(17) Uani 1 1 d .
C31 C 0.1303(6) -0.2300(3) 0.7251(5) 0.065(2) Uani 1 1 d .
H31 H 0.1146 -0.2669 0.7494 0.078 Uiso 1 1 calc R
C14 C -0.1144(6) 0.3120(4) 0.8412(5) 0.076(2) Uani 1 1 d .
H14A H -0.0684 0.3451 0.8230 0.114 Uiso 1 1 calc R
H14C H -0.0657 0.2778 0.8443 0.114 Uiso 1 1 calc R
H14B H -0.1471 0.3192 0.9014 0.114 Uiso 1 1 calc R
C30 C 0.2365(6) -0.2197(3) 0.6867(5) 0.068(2) Uani 1 1 d .
H30 H 0.2906 -0.2499 0.6822 0.081 Uiso 1 1 calc R
C15 C -0.5050(6) 0.2684(4) 0.5748(5) 0.081(3) Uani 1 1 d .
H15C H -0.5064 0.2273 0.5608 0.122 Uiso 1 1 calc R
H15A H -0.4919 0.2901 0.5185 0.122 Uiso 1 1 calc R
H15B H -0.5785 0.2797 0.6006 0.122 Uiso 1 1 calc R
C39 C 0.3559(8) 0.1248(3) 0.8646(5) 0.070(2) Uani 1 1 d .
C42 C 0.1602(6) 0.0813(3) 0.7746(5) 0.069(2) Uani 1 1 d .
H42 H 0.0934 0.0662 0.7454 0.083 Uiso 1 1 calc R
C41 C 0.1535(8) 0.1022(4) 0.8659(6) 0.085(3) Uani 1 1 d .
H41 H 0.0822 0.1016 0.8961 0.102 Uiso 1 1 calc R
C37 C 0.5605(9) 0.1478(4) 0.8564(6) 0.088(3) Uani 1 1 d .
H37 H 0.6282 0.1617 0.8859 0.105 Uiso 1 1 calc R
C38 C 0.4614(9) 0.1458(4) 0.9040(6) 0.091(3) Uani 1 1 d .
H38 H 0.4621 0.1587 0.9656 0.109 Uiso 1 1 calc R
C26 C 0.1987(6) -0.0754(4) -0.0481(5) 0.088(3) Uani 1 1 d .
H26A H 0.2600 -0.0527 -0.0752 0.132 Uiso 1 1 calc R
H26B H 0.1706 -0.1037 -0.0928 0.132 Uiso 1 1 calc R
H26C H 0.2284 -0.0953 0.0065 0.132 Uiso 1 1 calc R
C45 C 0.6661(6) 0.1301(3) 0.7079(6) 0.072(2) Uani 1 1 d .
H45 H 0.7360 0.1433 0.7346 0.087 Uiso 1 1 calc R
C40 C 0.2494(9) 0.1232(4) 0.9107(5) 0.082(3) Uani 1 1 d .
H40 H 0.2446 0.1365 0.9719 0.098 Uiso 1 1 calc R

loop_
_atom_site_aniso_label
_atom_site_aniso_U_11
_atom_site_aniso_U_22
_atom_site_aniso_U_33
_atom_site_aniso_U_23
_atom_site_aniso_U_13
_atom_site_aniso_U_12
Cd1 0.0331(3) 0.0397(4) 0.0416(4) -0.0040(3) 0.0011(3) -0.0001(3)
Cd2 0.0417(3) 0.0452(3) 0.0440(3) -0.0031(2) 0.0046(2) -0.0057(2)
O2 0.055(3) 0.042(3) 0.067(3) -0.009(2) 0.009(2) 0.005(2)
O6 0.042(3) 0.055(3) 0.080(3) 0.006(3) 0.009(2) -0.006(2)
O3 0.053(3) 0.068(3) 0.046(3) -0.004(2) 0.004(2) 0.006(2)
C1 0.058(4) 0.039(4) 0.040(4) 0.000(3) 0.001(3) 0.007(3)
C4 0.048(4) 0.041(4) 0.047(4) -0.001(3) 0.011(3) 0.004(3)
O4 0.054(3) 0.072(4) 0.052(3) -0.004(2) 0.015(2) -0.012(2)
C28 0.029(3) 0.042(4) 0.055(4) 0.007(3) 0.000(3) -0.002(3)
O1 0.051(3) 0.060(3) 0.084(4) 0.009(3) 0.026(3) 0.018(2)
C43 0.058(4) 0.043(4) 0.067(5) -0.008(4) 0.012(4) -0.007(3)
O5 0.043(3) 0.040(3) 0.050(3) 0.002(2) -0.003(2) 0.001(2)
C35 0.059(4) 0.034(4) 0.049(4) -0.004(3) -0.013(3) -0.001(3)
C22 0.040(4) 0.057(5) 0.054(4) -0.004(3) 0.001(3) -0.001(3)
C10 0.053(4) 0.046(4) 0.065(5) -0.009(4) -0.001(3) 0.011(3)
C5 0.062(5) 0.040(4) 0.059(4) -0.007(3) 0.009(3) -0.012(3)
C8 0.048(4) 0.036(4) 0.056(4) -0.007(3) 0.009(3) 0.007(3)
C2 0.040(4) 0.046(4) 0.045(4) 0.000(3) 0.008(3) 0.000(3)
C33 0.038(4) 0.036(4) 0.051(4) 0.000(3) -0.001(3) 0.000(3)
C24 0.044(4) 0.063(5) 0.059(4) -0.004(4) 0.000(3) 0.014(3)
N2 0.050(3) 0.046(3) 0.046(3) -0.004(3) 0.002(2) -0.005(2)
C19 0.053(4) 0.056(5) 0.039(4) -0.001(3) 0.002(3) 0.003(3)
C9 0.055(4) 0.052(4) 0.041(4) -0.011(3) -0.005(3) 0.008(3)
C17 0.041(4) 0.041(4) 0.048(4) -0.001(3) 0.004(3) 0.004(3)
C25 0.064(5) 0.064(5) 0.035(4) -0.011(3) -0.003(3) 0.009(4)
C34 0.062(5) 0.040(4) 0.048(4) 0.001(3) 0.002(3) -0.001(3)
C12 0.051(4) 0.064(5) 0.051(4) -0.013(4) 0.011(3) 0.016(3)
N1 0.054(4) 0.055(4) 0.055(4) -0.003(3) 0.013(3) -0.005(3)
C32 0.049(4) 0.045(4) 0.049(4) 0.007(3) -0.001(3) -0.010(3)
C27 0.041(4) 0.056(5) 0.038(4) -0.002(3) 0.000(3) -0.006(3)
C36 0.064(5) 0.044(4) 0.067(5) 0.000(4) -0.016(4) -0.001(3)
C18 0.037(4) 0.048(4) 0.048(4) 0.004(3) -0.001(3) 0.003(3)
C44 0.038(4) 0.063(5) 0.092(6) -0.012(4) 0.003(4) -0.015(3)
C21 0.049(4) 0.071(5) 0.054(5) -0.001(4) 0.012(3) 0.002(3)
C3 0.042(4) 0.047(4) 0.063(4) -0.007(3) 0.008(3) -0.003(3)
C6 0.057(5) 0.060(5) 0.070(5) 0.000(4) 0.010(4) -0.014(4)
C29 0.047(4) 0.047(4) 0.073(5) 0.004(4) 0.007(3) 0.004(3)
C13 0.044(4) 0.057(5) 0.050(4) -0.007(3) 0.002(3) 0.012(3)
C7 0.045(4) 0.061(5) 0.061(5) 0.000(4) 0.010(3) -0.008(3)
C20 0.058(5) 0.071(5) 0.039(4) -0.003(3) 0.002(3) 0.007(4)
C23 0.055(4) 0.054(5) 0.041(4) -0.002(3) 0.001(3) 0.016(3)
C16 0.055(4) 0.042(4) 0.040(4) 0.000(3) -0.002(3) 0.005(3)
C11 0.044(4) 0.043(4) 0.062(5) 0.000(3) 0.001(3) 0.011(3)
C31 0.064(5) 0.044(5) 0.088(6) 0.016(4) 0.005(4) -0.004(4)
C14 0.053(5) 0.111(7) 0.063(5) -0.017(5) -0.007(4) 0.004(4)
C30 0.058(5) 0.044(5) 0.102(6) 0.014(4) 0.009(4) 0.009(4)
C15 0.055(5) 0.116(8) 0.073(5) -0.027(5) -0.013(4) 0.014(4)
C39 0.106(7) 0.057(5) 0.047(5) 0.002(4) -0.004(5) 0.001(4)
C42 0.075(5) 0.076(6) 0.056(5) -0.007(4) 0.023(4) -0.016(4)
C41 0.111(7) 0.081(7) 0.065(6) -0.008(5) 0.048(5) -0.010(5)
C37 0.110(8) 0.085(7) 0.067(6) -0.014(5) -0.038(5) -0.012(5)
C38 0.137(9) 0.087(7) 0.048(5) -0.029(5) -0.027(6) 0.006(6)
C26 0.086(6) 0.089(7) 0.087(6) -0.045(5) -0.028(5) 0.039(5)
C45 0.055(5) 0.056(5) 0.105(7) -0.006(5) -0.029(5) -0.006(4)
C40 0.127(8) 0.070(6) 0.049(5) -0.002(4) 0.024(5) 0.000(5)

loop_
_atom_type_symbol
_atom_type_description
_atom_type_scat_dispersion_real
_atom_type_scat_dispersion_imag
_atom_type_scat_source
C C 0.0033 0.0016 'International Tables Vol C Tables 4.2.6.8 and 6.1.1.4'
H H 0.0000 0.0000 'International Tables Vol C Tables 4.2.6.8 and 6.1.1.4'
N N 0.0061 0.0033 'International Tables Vol C Tables 4.2.6.8 and 6.1.1.4'
O O 0.0106 0.0060 'International Tables Vol C Tables 4.2.6.8 and 6.1.1.4'
Cd Cd -0.8075 1.2024 'International Tables Vol C Tables 4.2.6.8 and 6.1.1.4'

loop_
_geom_angle_atom_site_label_1
_geom_angle_atom_site_label_2
_geom_angle_atom_site_label_3
_geom_angle
_geom_angle_site_symmetry_1
_geom_angle_site_symmetry_3
O2 Cd1 O2 180.0(2) 3_556 .
O2 Cd1 O5 90.24(15) 3_556 3_556
O2 Cd1 O5 89.76(15) . 3_556
O2 Cd1 O5 89.76(15) 3_556 .
O2 Cd1 O5 90.24(15) . .
O5 Cd1 O5 180.0 3_556 .
O2 Cd1 O4 84.29(16) 3_556 .
O2 Cd1 O4 95.71(16) . .
O5 Cd1 O4 86.52(15) 3_556 .
O5 Cd1 O4 93.48(15) . .
O2 Cd1 O4 95.71(16) 3_556 3_556
O2 Cd1 O4 84.29(16) . 3_556
O5 Cd1 O4 93.48(15) 3_556 3_556
O5 Cd1 O4 86.52(15) . 3_556
O4 Cd1 O4 180.00(13) . 3_556
O3 Cd2 O1 87.48(16) . .
O3 Cd2 O6 95.37(16) . .
O1 Cd2 O6 153.00(17) . .
O3 Cd2 N2 95.09(17) . .
O1 Cd2 N2 105.94(18) . .
O6 Cd2 N2 100.55(17) . .
O3 Cd2 N1 163.49(18) . .
O1 Cd2 N1 87.92(18) . .
O6 Cd2 N1 95.92(18) . .
N2 Cd2 N1 71.01(18) . .
O3 Cd2 O5 114.35(15) . 3_556
O1 Cd2 O5 99.43(15) . 3_556
O6 Cd2 O5 55.02(14) . 3_556
N2 Cd2 O5 141.80(15) . 3_556
N1 Cd2 O5 82.05(16) . 3_556
C1 O2 Cd1 127.4(4) . .
C27 O6 Cd2 95.8(4) . .
C16 O3 Cd2 108.6(4) . .
O1 C1 O2 126.3(6) . .
O1 C1 C2 115.0(6) . .
O2 C1 C2 118.8(6) . .
C5 C4 C3 118.0(6) . .
C5 C4 C8 122.5(6) . .
C3 C4 C8 119.5(5) . .
C16 O4 Cd1 161.6(4) . .
C33 C28 C29 119.3(6) . .
C33 C28 C27 120.0(5) . .
C29 C28 C27 120.7(5) . .
C1 O1 Cd2 125.0(4) . .
N2 C43 C44 123.7(7) . .
C27 O5 Cd1 132.9(4) 3_556 .
C27 O5 Cd2 86.8(4) 3_556 3_556
Cd1 O5 Cd2 98.18(15) . 3_556
N2 C35 C36 121.7(6) . .
N2 C35 C34 118.8(6) . .
C36 C35 C34 119.5(6) . .
C21 C22 C17 120.1(6) . .
C9 C10 C11 117.6(6) . .
C9 C10 C15 118.6(6) . .
C11 C10 C15 123.8(6) . .
C6 C5 C4 120.1(6) . .
C9 C8 C13 120.0(6) . .
C9 C8 C4 118.0(6) . .
C13 C8 C4 122.0(6) . .
C7 C2 C3 118.5(6) . .
C7 C2 C1 120.2(6) . .
C3 C2 C1 121.2(6) . .
C28 C33 C32 120.1(6) . .
C23 C24 C25 118.7(6) . .
C23 C24 C26 122.9(6) . .
C25 C24 C26 118.4(6) . .
C43 N2 C35 118.2(5) . .
C43 N2 Cd2 124.4(4) . .
C35 N2 Cd2 117.2(4) . .
C20 C19 C18 118.7(6) . .
C20 C19 C23 124.1(6) . .
C18 C19 C23 117.2(6) . .
C10 C9 C8 122.8(6) . .
C18 C17 C22 119.8(6) . .
C18 C17 C16 118.8(6) . .
C22 C17 C16 121.4(6) . .
C23 C25 C24 124.1(6) 3 .
N1 C34 C39 122.0(7) . .
N1 C34 C35 117.3(6) . .
C39 C34 C35 120.7(7) . .
C13 C12 C11 123.5(6) . .
C42 N1 C34 118.4(6) . .
C42 N1 Cd2 126.1(5) . .
C34 N1 Cd2 115.4(4) . .
C31 C32 C33 118.7(6) . .
C31 C32 C11 122.7(6) . 2_446
C33 C32 C11 118.6(6) . 2_446
O6 C27 O5 122.4(6) . 3_556
O6 C27 C28 117.4(6) . .
O5 C27 C28 120.2(5) 3_556 .
C45 C36 C35 117.9(7) . .
C45 C36 C37 124.0(7) . .
C35 C36 C37 118.1(7) . .
C17 C18 C19 120.5(6) . .
C45 C44 C43 118.1(7) . .
C20 C21 C22 119.5(6) . .
C2 C3 C4 121.9(6) . .
C7 C6 C5 121.1(6) . .
C30 C29 C28 119.8(6) . .
C12 C13 C8 116.7(6) . .
C12 C13 C14 119.5(6) . .
C8 C13 C14 123.8(6) . .
C6 C7 C2 120.3(6) . .
C21 C20 C19 121.3(6) . .
C25 C23 C24 117.2(6) 3 .
C25 C23 C19 118.2(6) 3 .
C24 C23 C19 124.6(6) . .
O4 C16 O3 126.1(6) . .
O4 C16 C17 118.6(6) . .
O3 C16 C17 115.2(6) . .
C10 C11 C12 119.3(6) . .
C10 C11 C32 122.5(6) . 2_456
C12 C11 C32 118.2(6) . 2_456
C30 C31 C32 121.6(7) . .
C31 C30 C29 120.4(6) . .
C40 C39 C34 117.8(7) . .
C40 C39 C38 124.6(8) . .
C34 C39 C38 117.5(8) . .
N1 C42 C41 121.6(7) . .
C40 C41 C42 120.6(8) . .
C38 C37 C36 121.7(8) . .
C37 C38 C39 122.5(8) . .
C44 C45 C36 120.4(7) . .
C41 C40 C39 119.5(8) . .

loop_
_geom_bond_atom_site_label_1
_geom_bond_atom_site_label_2
_geom_bond_distance
_geom_bond_site_symmetry_2
Cd1 O2 2.270(4) 3_556
Cd1 O2 2.270(4) .
Cd1 O5 2.290(4) 3_556
Cd1 O5 2.290(4) .
Cd1 O4 2.330(4) .
Cd1 O4 2.330(4) 3_556
Cd2 O3 2.202(4) .
Cd2 O1 2.205(4) .
Cd2 O6 2.298(4) .
Cd2 N2 2.307(5) .
Cd2 N1 2.373(5) .
Cd2 O5 2.489(4) 3_556
O2 C1 1.260(7) .
O6 C27 1.262(7) .
O3 C16 1.267(7) .
C1 O1 1.251(7) .
C1 C2 1.499(8) .
C4 C5 1.395(8) .
C4 C3 1.402(8) .
C4 C8 1.498(8) .
O4 C16 1.243(7) .
C28 C33 1.392(7) .
C28 C29 1.402(8) .
C28 C27 1.487(8) .
C43 N2 1.329(7) .
C43 C44 1.371(8) .
O5 C27 1.268(7) 3_556
O5 Cd2 2.489(4) 3_556
C35 N2 1.352(7) .
C35 C36 1.389(8) .
C35 C34 1.443(8) .
C22 C21 1.383(8) .
C22 C17 1.396(8) .
C10 C9 1.396(8) .
C10 C11 1.397(9) .
C10 C15 1.499(9) .
C5 C6 1.382(9) .
C8 C9 1.400(8) .
C8 C13 1.402(8) .
C2 C7 1.389(8) .
C2 C3 1.389(8) .
C33 C32 1.402(8) .
C24 C23 1.404(8) .
C24 C25 1.409(8) .
C24 C26 1.530(9) .
C19 C20 1.384(8) .
C19 C18 1.402(8) .
C19 C23 1.482(8) .
C17 C18 1.357(8) .
C17 C16 1.520(8) .
C25 C23 1.400(8) 3
C34 N1 1.364(8) .
C34 C39 1.406(9) .
C12 C13 1.396(8) .
C12 C11 1.404(8) .
N1 C42 1.340(8) .
C32 C31 1.380(9) .
C32 C11 1.489(8) 2_446
C27 O5 1.268(7) 3_556
C36 C45 1.389(9) .
C36 C37 1.438(10) .
C44 C45 1.362(10) .
C21 C20 1.361(8) .
C6 C7 1.376(9) .
C29 C30 1.375(9) .
C13 C14 1.544(8) .
C23 C25 1.400(8) 3
C11 C32 1.489(8) 2_456
C31 C30 1.363(9) .
C39 C40 1.397(10) .
C39 C38 1.405(11) .
C42 C41 1.394(10) .
C41 C40 1.348(10) .
C37 C38 1.334(11) .
